data_7126742
loop_
_publ_author_name
'Ward, Jas S.'
'Fiorini, Giorgia'
'Frontera, Antonio'
'Rissanen, Kari'

_publ_section_title
;
 Asymmetric [N-I-N]<sup>+</sup> halonium complexes.
;
_journal_issue 60
_journal_name_full 'Chemical communications (Cambridge, England)'
_journal_page_first 8428
_journal_page_last 8431
_journal_paper_doi 10.1039/d0cc02758h
_journal_volume 56
_journal_year 2020
_chemical_formula_moiety 'C14 H20 Ag N4, F6 P'
_chemical_formula_sum 'C14 H20 Ag F6 N4 P'
_chemical_formula_weight 497.18
_space_group_crystal_system triclinic
_space_group_IT_number 2
_space_group_name_Hall '-P 1'
_space_group_name_H-M_alt 'P -1'
_atom_sites_solution_hydrogens geom
_atom_sites_solution_primary dual
_audit_creation_date 2019-12-02
_audit_creation_method
;
Olex2 1.2
(compiled 2018.05.29 svn.r3508 for OlexSys, GUI svn.r5506)
;
_audit_update_record
;
2020-04-15 deposited with the CCDC.	2020-06-19 downloaded from the CCDC.
;
_cell_angle_alpha 90.059(7)
_cell_angle_beta 109.119(6)
_cell_angle_gamma 113.062(7)
_cell_formula_units_Z 2
_cell_length_a 8.6651(13)
_cell_length_b 10.6439(13)
_cell_length_c 11.5780(16)
_cell_measurement_reflns_used 1917
_cell_measurement_temperature 170
_cell_measurement_theta_max 27.878
_cell_measurement_theta_min 0.407
_cell_volume 918.0(2)
_computing_cell_refinement 'DENZO/SCALEPACK (Otwinowski & Minor, 1997)'
_computing_data_collection 'COLLECT (Nonius, 2001).'
_computing_data_reduction 'DENZO/SCALEPACK (Otwinowski & Minor, 1997)'
_computing_molecular_graphics 'Olex2 (Dolomanov et al., 2009)'
_computing_publication_material 'Olex2 (Dolomanov et al., 2009)'
_computing_structure_refinement 'ShelXL (Sheldrick, 2015)'
_computing_structure_solution 'ShelXT (Sheldrick, 2015)'
_diffrn_ambient_temperature 170
_diffrn_measured_fraction_theta_full 0.992
_diffrn_measured_fraction_theta_max 0.989
_diffrn_measurement_device_type 'Bruker APEX-II CCD'
_diffrn_measurement_method '\w scans'
_diffrn_radiation_monochromator graphite
_diffrn_radiation_type MoK\a
_diffrn_radiation_wavelength 0.71073
_diffrn_reflns_av_R_equivalents 0.0329
_diffrn_reflns_av_unetI/netI 0.0603
_diffrn_reflns_Laue_measured_fraction_full 0.992
_diffrn_reflns_Laue_measured_fraction_max 0.989
_diffrn_reflns_limit_h_max 10
_diffrn_reflns_limit_h_min -9
_diffrn_reflns_limit_k_max 13
_diffrn_reflns_limit_k_min -13
_diffrn_reflns_limit_l_max 13
_diffrn_reflns_limit_l_min -14
_diffrn_reflns_number 5083
_diffrn_reflns_point_group_measured_fraction_full 0.992
_diffrn_reflns_point_group_measured_fraction_max 0.989
_diffrn_reflns_theta_full 25.242
_diffrn_reflns_theta_max 26.372
_diffrn_reflns_theta_min 2.103
_diffrn_standards_number 0
_exptl_absorpt_coefficient_mu 1.249
_exptl_absorpt_correction_T_max 0.7457
_exptl_absorpt_correction_T_min 0.4691
_exptl_absorpt_correction_type multi-scan
_exptl_absorpt_process_details
'SADABS-2012/1 (Bruker,2012) was used for absorption correction. wR2(int) was 0.0919 before and 0.0646 after correction. The Ratio of minimum to maximum transmission is 0.6291. The \l/2 correction factor is 0.0015.'
_exptl_crystal_colour colourless
_exptl_crystal_colour_primary colourless
_exptl_crystal_density_diffrn 1.799
_exptl_crystal_description plate
_exptl_crystal_F_000 496
_exptl_crystal_size_max 0.48
_exptl_crystal_size_mid 0.18
_exptl_crystal_size_min 0.04
_refine_diff_density_max 0.623
_refine_diff_density_min -0.543
_refine_diff_density_rms 0.102
_refine_ls_extinction_method none
_refine_ls_goodness_of_fit_ref 1.052
_refine_ls_hydrogen_treatment constr
_refine_ls_matrix_type full
_refine_ls_number_parameters 242
_refine_ls_number_reflns 3723
_refine_ls_number_restraints 0
_refine_ls_restrained_S_all 1.052
_refine_ls_R_factor_all 0.0940
_refine_ls_R_factor_gt 0.0628
_refine_ls_shift/su_max 0.000
_refine_ls_shift/su_mean 0.000
_refine_ls_structure_factor_coef Fsqd
_refine_ls_weighting_details 'w=1/[\s^2^(Fo^2^)+(0.0237P)^2^+4.4488P] where P=(Fo^2^+2Fc^2^)/3'
_refine_ls_weighting_scheme calc
_refine_ls_wR_factor_gt 0.1217
_refine_ls_wR_factor_ref 0.1387
_reflns_Friedel_coverage 0.000
_reflns_number_gt 2686
_reflns_number_total 3723
_reflns_threshold_expression 'I > 2\s(I)'
_cod_data_source_file d0cc02758h2.cif
_cod_data_source_block 1b_2
_cod_depositor_comments 'Adding full bibliography for 7126741--7126748.cif.'
_cod_database_code 7126742
_shelxl_version_number 2014/6
_shelx_space_group_comment
;
The symmetry employed for this shelxl refinement is uniquely defined
by the following loop, which should always be used as a source of
symmetry information in preference to the above space-group names.
They are only intended as comments.
;
_shelx_estimated_absorpt_t_max 0.952
_shelx_estimated_absorpt_t_min 0.586
_olex2_refinement_description
;
1. Fixed Uiso
 At 1.2 times of:
  All C(H) groups
 At 1.5 times of:
  All C(H,H,H) groups
2.a Aromatic/amide H refined with riding coordinates:
 C2(H2), C3(H3), C5(H5), C6(H6), C22(H22), C23(H23), C25(H25), C26(H26)
2.b Idealised Me refined as rotating group:
 C8(H8A,H8B,H8C), C9(H9A,H9B,H9C), C28(H28A,H28B,H28C), C29(H29A,H29B,H29C)
;
_olex2_submission_special_instructions 'No special instructions were received'

loop_
_space_group_symop_operation_xyz
'x, y, z'
'-x, -y, -z'

loop_
_atom_site_label
_atom_site_type_symbol
_atom_site_fract_x
_atom_site_fract_y
_atom_site_fract_z
_atom_site_U_iso_or_equiv
_atom_site_adp_type
_atom_site_occupancy
_atom_site_site_symmetry_order
_atom_site_calc_flag
_atom_site_refinement_flags_posn
_atom_site_refinement_flags_adp
_atom_site_refinement_flags_occupancy
_atom_site_disorder_assembly
_atom_site_disorder_group
Ag1 Ag 0.0000 1.0000 0.5000 0.0513(2) Uani 1 2 d S T P . .
Ag2 Ag 0.5000 1.0000 0.5000 0.0566(2) Uani 1 2 d S T P . .
P31 P -0.0415(2) 0.67953(18) 0.26926(17) 0.0485(4) Uani 1 1 d . . . . .
F32 F 0.0701(8) 0.6965(7) 0.1843(5) 0.121(2) Uani 1 1 d . . . . .
F33 F 0.1338(6) 0.7883(4) 0.3756(4) 0.0704(13) Uani 1 1 d . . . . .
F34 F -0.1480(8) 0.6751(7) 0.3557(6) 0.126(2) Uani 1 1 d . . . . .
F35 F -0.0852(7) 0.8033(5) 0.2146(5) 0.108(2) Uani 1 1 d . . . . .
F36 F -0.2159(6) 0.5739(5) 0.1655(5) 0.0946(18) Uani 1 1 d . . . . .
F37 F 0.0037(8) 0.5598(5) 0.3247(6) 0.113(2) Uani 1 1 d . . . . .
N1 N 0.1923(7) 0.9551(5) 0.6391(5) 0.0452(13) Uani 1 1 d . . . . .
N7 N 0.5754(6) 0.8737(5) 0.9189(5) 0.0435(12) Uani 1 1 d . . . . .
N21 N 0.5766(8) 0.8463(6) 0.5819(5) 0.0506(14) Uani 1 1 d . . . . .
N27 N 0.7274(8) 0.5672(6) 0.7828(6) 0.0611(16) Uani 1 1 d . . . . .
C2 C 0.3496(9) 1.0550(7) 0.7072(7) 0.0496(16) Uani 1 1 d . . . . .
H2 H 0.3719 1.1470 0.6921 0.060 Uiso 1 1 calc R . . . .
C3 C 0.4813(8) 1.0336(6) 0.7975(6) 0.0456(15) Uani 1 1 d . . . . .
H3 H 0.5928 1.1091 0.8405 0.055 Uiso 1 1 calc R . . . .
C4 C 0.4513(8) 0.8990(6) 0.8269(5) 0.0380(13) Uani 1 1 d . . . . .
C5 C 0.2867(8) 0.7942(6) 0.7549(6) 0.0402(14) Uani 1 1 d . . . . .
H5 H 0.2588 0.7013 0.7691 0.048 Uiso 1 1 calc R . . . .
C6 C 0.1651(8) 0.8254(6) 0.6637(6) 0.0416(14) Uani 1 1 d . . . . .
H6 H 0.0553 0.7516 0.6149 0.050 Uiso 1 1 calc R . . . .
C8 C 0.5341(9) 0.7362(7) 0.9531(7) 0.0532(17) Uani 1 1 d . . . . .
H8A H 0.4253 0.7055 0.9738 0.080 Uiso 1 1 calc GR . . . .
H8B H 0.6345 0.7382 1.0249 0.080 Uiso 1 1 calc GR . . . .
H8C H 0.5146 0.6721 0.8837 0.080 Uiso 1 1 calc GR . . . .
C9 C 0.7526(8) 0.9829(7) 0.9862(7) 0.0559(19) Uani 1 1 d . . . . .
H9A H 0.8123 1.0226 0.9279 0.084 Uiso 1 1 calc GR . . . .
H9B H 0.8247 0.9443 1.0463 0.084 Uiso 1 1 calc GR . . . .
H9C H 0.7396 1.0551 1.0297 0.084 Uiso 1 1 calc GR . . . .
C22 C 0.7404(9) 0.8838(8) 0.6673(7) 0.0541(18) Uani 1 1 d . . . . .
H22 H 0.8227 0.9780 0.6818 0.065 Uiso 1 1 calc R . . . .
C23 C 0.7961(9) 0.7943(7) 0.7349(7) 0.0527(17) Uani 1 1 d . . . . .
H23 H 0.9138 0.8267 0.7951 0.063 Uiso 1 1 calc R . . . .
C24 C 0.6789(9) 0.6550(7) 0.7150(6) 0.0479(16) Uani 1 1 d . . . . .
C25 C 0.5066(9) 0.6154(7) 0.6241(6) 0.0481(16) Uani 1 1 d . . . . .
H25 H 0.4216 0.5218 0.6063 0.058 Uiso 1 1 calc R . . . .
C26 C 0.4632(9) 0.7128(7) 0.5621(6) 0.0487(16) Uani 1 1 d . . . . .
H26 H 0.3462 0.6844 0.5017 0.058 Uiso 1 1 calc R . . . .
C28 C 0.6033(11) 0.4216(8) 0.7640(9) 0.078(3) Uani 1 1 d . . . . .
H28A H 0.5008 0.4141 0.7866 0.116 Uiso 1 1 calc GR . . . .
H28B H 0.6654 0.3707 0.8159 0.116 Uiso 1 1 calc GR . . . .
H28C H 0.5607 0.3825 0.6770 0.116 Uiso 1 1 calc GR . . . .
C29 C 0.9012(12) 0.6132(9) 0.8851(8) 0.075(2) Uani 1 1 d . . . . .
H29A H 0.9987 0.6535 0.8529 0.113 Uiso 1 1 calc GR . . . .
H29B H 0.9105 0.5341 0.9252 0.113 Uiso 1 1 calc GR . . . .
H29C H 0.9102 0.6828 0.9455 0.113 Uiso 1 1 calc GR . . . .

loop_
_atom_site_aniso_label
_atom_site_aniso_U_11
_atom_site_aniso_U_22
_atom_site_aniso_U_33
_atom_site_aniso_U_23
_atom_site_aniso_U_13
_atom_site_aniso_U_12
Ag1 0.0499(4) 0.0584(5) 0.0462(4) 0.0093(3) 0.0130(3) 0.0266(4)
Ag2 0.0597(5) 0.0533(5) 0.0665(5) 0.0163(4) 0.0338(4) 0.0241(4)
P31 0.0378(9) 0.0421(9) 0.0509(11) 0.0007(8) 0.0067(8) 0.0094(7)
F32 0.092(4) 0.167(6) 0.089(4) -0.010(4) 0.048(4) 0.025(4)
F33 0.059(3) 0.057(2) 0.060(3) 0.001(2) -0.007(2) 0.011(2)
F34 0.076(4) 0.161(6) 0.112(5) -0.023(4) 0.046(4) 0.009(4)
F35 0.088(4) 0.063(3) 0.116(4) 0.012(3) -0.028(3) 0.028(3)
F36 0.069(3) 0.060(3) 0.091(4) -0.011(3) -0.018(3) 0.001(2)
F37 0.109(4) 0.050(3) 0.126(5) 0.012(3) -0.018(4) 0.030(3)
N1 0.043(3) 0.045(3) 0.044(3) 0.003(2) 0.011(2) 0.018(3)
N7 0.032(3) 0.042(3) 0.045(3) 0.002(2) 0.005(2) 0.010(2)
N21 0.051(3) 0.050(3) 0.056(4) 0.008(3) 0.028(3) 0.019(3)
N27 0.057(4) 0.053(4) 0.074(4) 0.019(3) 0.025(3) 0.022(3)
C2 0.055(4) 0.039(3) 0.059(4) 0.009(3) 0.024(4) 0.020(3)
C3 0.035(3) 0.041(3) 0.055(4) 0.001(3) 0.016(3) 0.011(3)
C4 0.036(3) 0.042(3) 0.037(3) 0.001(3) 0.016(3) 0.014(3)
C5 0.036(3) 0.039(3) 0.042(3) 0.000(3) 0.014(3) 0.012(3)
C6 0.035(3) 0.043(3) 0.039(3) 0.001(3) 0.015(3) 0.007(3)
C8 0.051(4) 0.046(4) 0.056(4) 0.009(3) 0.015(3) 0.017(3)
C9 0.035(3) 0.057(4) 0.059(5) -0.001(4) 0.007(3) 0.011(3)
C22 0.047(4) 0.053(4) 0.063(5) 0.004(4) 0.030(4) 0.013(3)
C23 0.041(4) 0.062(4) 0.051(4) 0.001(3) 0.019(3) 0.015(3)
C24 0.052(4) 0.052(4) 0.052(4) 0.013(3) 0.027(3) 0.026(3)
C25 0.043(4) 0.044(4) 0.057(4) 0.008(3) 0.022(3) 0.014(3)
C26 0.042(4) 0.054(4) 0.045(4) 0.005(3) 0.013(3) 0.017(3)
C28 0.070(5) 0.060(5) 0.104(7) 0.032(5) 0.036(5) 0.023(4)
C29 0.078(6) 0.070(5) 0.079(6) 0.016(5) 0.022(5) 0.035(5)

loop_
_atom_type_symbol
_atom_type_description
_atom_type_scat_dispersion_real
_atom_type_scat_dispersion_imag
_atom_type_scat_source
C C 0.0033 0.0016 'International Tables Vol C Tables 4.2.6.8 and 6.1.1.4'
H H 0.0000 0.0000 'International Tables Vol C Tables 4.2.6.8 and 6.1.1.4'
Ag Ag -0.8971 1.1015 'International Tables Vol C Tables 4.2.6.8 and 6.1.1.4'
F F 0.0171 0.0103 'International Tables Vol C Tables 4.2.6.8 and 6.1.1.4'
N N 0.0061 0.0033 'International Tables Vol C Tables 4.2.6.8 and 6.1.1.4'
P P 0.1023 0.0942 'International Tables Vol C Tables 4.2.6.8 and 6.1.1.4'

loop_
_geom_angle_atom_site_label_1
_geom_angle_atom_site_label_2
_geom_angle_atom_site_label_3
_geom_angle
_geom_angle_site_symmetry_1
_geom_angle_site_symmetry_3
_geom_angle_publ_flag
N1 Ag1 N1 180.0 2_576 . ?
N21 Ag2 N21 180.0 2_676 . ?
F32 P31 F33 89.5(3) . . ?
F32 P31 F34 175.5(4) . . ?
F32 P31 F35 87.6(4) . . ?
F32 P31 F36 91.3(3) . . ?
F34 P31 F33 87.8(3) . . ?
F34 P31 F35 88.7(4) . . ?
F34 P31 F36 91.3(3) . . ?
F35 P31 F33 89.4(2) . . ?
F36 P31 F33 178.9(3) . . ?
F36 P31 F35 89.9(3) . . ?
F37 P31 F32 92.5(4) . . ?
F37 P31 F33 89.7(3) . . ?
F37 P31 F34 91.1(4) . . ?
F37 P31 F35 179.1(3) . . ?
F37 P31 F36 91.0(3) . . ?
C2 N1 Ag1 120.9(4) . . ?
C2 N1 C6 116.2(5) . . ?
C6 N1 Ag1 122.9(4) . . ?
C4 N7 C8 120.4(5) . . ?
C4 N7 C9 121.3(5) . . ?
C8 N7 C9 118.3(5) . . ?
C22 N21 Ag2 119.2(5) . . ?
C22 N21 C26 117.2(6) . . ?
C26 N21 Ag2 123.3(5) . . ?
C24 N27 C28 120.8(7) . . ?
C24 N27 C29 121.7(6) . . ?
C28 N27 C29 117.4(6) . . ?
N1 C2 H2 117.9 . . ?
N1 C2 C3 124.2(6) . . ?
C3 C2 H2 117.9 . . ?
C2 C3 H3 120.0 . . ?
C2 C3 C4 119.9(6) . . ?
C4 C3 H3 120.0 . . ?
N7 C4 C3 122.0(5) . . ?
N7 C4 C5 122.2(6) . . ?
C5 C4 C3 115.8(6) . . ?
C4 C5 H5 120.0 . . ?
C6 C5 C4 120.0(6) . . ?
C6 C5 H5 120.0 . . ?
N1 C6 C5 123.9(6) . . ?
N1 C6 H6 118.1 . . ?
C5 C6 H6 118.1 . . ?
N7 C8 H8A 109.5 . . ?
N7 C8 H8B 109.5 . . ?
N7 C8 H8C 109.5 . . ?
H8A C8 H8B 109.5 . . ?
H8A C8 H8C 109.5 . . ?
H8B C8 H8C 109.5 . . ?
N7 C9 H9A 109.5 . . ?
N7 C9 H9B 109.5 . . ?
N7 C9 H9C 109.5 . . ?
H9A C9 H9B 109.5 . . ?
H9A C9 H9C 109.5 . . ?
H9B C9 H9C 109.5 . . ?
N21 C22 H22 118.1 . . ?
N21 C22 C23 123.7(7) . . ?
C23 C22 H22 118.1 . . ?
C22 C23 H23 120.2 . . ?
C22 C23 C24 119.5(7) . . ?
C24 C23 H23 120.2 . . ?
N27 C24 C23 120.7(7) . . ?
N27 C24 C25 122.6(6) . . ?
C23 C24 C25 116.6(6) . . ?
C24 C25 H25 120.3 . . ?
C26 C25 C24 119.4(6) . . ?
C26 C25 H25 120.3 . . ?
N21 C26 C25 123.5(6) . . ?
N21 C26 H26 118.2 . . ?
C25 C26 H26 118.2 . . ?
N27 C28 H28A 109.5 . . ?
N27 C28 H28B 109.5 . . ?
N27 C28 H28C 109.5 . . ?
H28A C28 H28B 109.5 . . ?
H28A C28 H28C 109.5 . . ?
H28B C28 H28C 109.5 . . ?
N27 C29 H29A 109.5 . . ?
N27 C29 H29B 109.5 . . ?
N27 C29 H29C 109.5 . . ?
H29A C29 H29B 109.5 . . ?
H29A C29 H29C 109.5 . . ?
H29B C29 H29C 109.5 . . ?

loop_
_geom_bond_atom_site_label_1
_geom_bond_atom_site_label_2
_geom_bond_distance
_geom_bond_site_symmetry_2
_geom_bond_publ_flag
Ag1 N1 2.113(5) 2_576 ?
Ag1 N1 2.113(5) . ?
Ag2 N21 2.111(6) 2_676 ?
Ag2 N21 2.111(6) . ?
P31 F32 1.556(6) . ?
P31 F33 1.599(4) . ?
P31 F34 1.558(6) . ?
P31 F35 1.586(5) . ?
P31 F36 1.571(4) . ?
P31 F37 1.554(5) . ?
N1 C2 1.330(8) . ?
N1 C6 1.354(8) . ?
N7 C4 1.357(7) . ?
N7 C8 1.453(8) . ?
N7 C9 1.460(8) . ?
N21 C22 1.337(9) . ?
N21 C26 1.340(8) . ?
N27 C24 1.326(8) . ?
N27 C28 1.465(9) . ?
N27 C29 1.471(10) . ?
C2 H2 0.9500 . ?
C2 C3 1.367(9) . ?
C3 H3 0.9500 . ?
C3 C4 1.415(8) . ?
C4 C5 1.395(8) . ?
C5 H5 0.9500 . ?
C5 C6 1.371(8) . ?
C6 H6 0.9500 . ?
C8 H8A 0.9800 . ?
C8 H8B 0.9800 . ?
C8 H8C 0.9800 . ?
C9 H9A 0.9800 . ?
C9 H9B 0.9800 . ?
C9 H9C 0.9800 . ?
C22 H22 0.9500 . ?
C22 C23 1.366(10) . ?
C23 H23 0.9500 . ?
C23 C24 1.397(9) . ?
C24 C25 1.411(9) . ?
C25 H25 0.9500 . ?
C25 C26 1.364(9) . ?
C26 H26 0.9500 . ?
C28 H28A 0.9800 . ?
C28 H28B 0.9800 . ?
C28 H28C 0.9800 . ?
C29 H29A 0.9800 . ?
C29 H29B 0.9800 . ?
C29 H29C 0.9800 . ?
